data_1010804
loop_
_publ_author_name
'Palache, C'

_publ_section_title 'Kroehnkite and Natrochalcite from Chile.'
_journal_coden_ASTM AJSCAP
_journal_name_full 'American Journal of Science (1939-)'
_journal_page_first 447
_journal_page_last 455
_journal_volume 237
_journal_year 1939
_chemical_compound_source 'from Chuquicamata, Chile'
_chemical_formula_structural '(Cu S O4) (Na2 S O4) (H2 O)2'
_chemical_formula_sum 'Cu H4 Na2 O10 S2'
_chemical_name_mineral Kroehnkite
_chemical_name_systematic 'Copper sulfate sodium sulfate dihydrate'
_space_group_IT_number 14
_symmetry_cell_setting monoclinic
_symmetry_Int_Tables_number 14
_symmetry_space_group_name_Hall '-P 2ybc'
_symmetry_space_group_name_H-M 'P 1 21/c 1'
_cell_angle_alpha 90
_cell_angle_beta 108.5
_cell_angle_gamma 90
_cell_formula_units_Z 2
_cell_length_a 5.78
_cell_length_b 12.58
_cell_length_c 5.48
_cell_volume 377.9
_exptl_crystal_density_meas 2.9
_cod_original_formula_sum 'H4 Cu Na2 O10 S2'
_cod_database_code 1010804

loop_
_symmetry_equiv_pos_as_xyz
x,y,z
-x,1/2+y,1/2-z
-x,-y,-z
x,1/2-y,1/2+z

loop_
_atom_site_label
_atom_site_fract_x
_atom_site_fract_y
_atom_site_fract_z
? ? ? ?
